data_7702480
loop_
_publ_author_name
'Haikarainen, Anssi'
'Sipil\"a, Jussi'
'Pietik\"ainen, Pekka'
'Pajunen, Aarne'
'Mutikainen, Ilpo'

_publ_section_title
;
 Synthesis and characterization of bulky salen-type complexes of Co, Cu,
 Fe, Mn and Ni with amphiphilic solubility properties
;
_journal_issue 7
_journal_name_full 'Journal of the Chemical Society, Dalton Transactions'
_journal_page_first 991
_journal_paper_doi 10.1039/b008167l
_journal_year 2001
_chemical_formula_moiety
;
C62 H62 Cu N2 O2 P2 2+, (Cl 1-)2, 2(C2 H3 N), 1.5(C6 H14 O)
;
_chemical_formula_sum 'C75 H89 Cl2 Cu N4 O3.5 P2'
_chemical_formula_weight 1298.88
_space_group_IT_number 2
_space_group_name_Hall '-P 1'
_space_group_name_H-M_alt 'P -1'
_symmetry_cell_setting triclinic
_symmetry_space_group_name_H-M 'P -1'
_atom_sites_solution_hydrogens geom
_atom_sites_solution_primary direct
_atom_sites_solution_secondary difmap
_audit_creation_method SHELXL97
_cell_angle_alpha 95.42(5)
_cell_angle_beta 116.06(5)
_cell_angle_gamma 88.96(5)
_cell_formula_units_Z 2
_cell_length_a 14.941(8)
_cell_length_b 19.023(8)
_cell_length_c 13.869(6)
_cell_measurement_reflns_used 25
_cell_measurement_temperature 193(2)
_cell_measurement_theta_max 10.36
_cell_measurement_theta_min 8.33
_cell_volume 3524(3)
_computing_cell_refinement
;? 
MSC/AFC Diffarctometer Control Software
(Molecular Structure Corporation, 1993a
;
_computing_data_collection
;
MSC/AFC Diffractometer Control Software
(Molecular Structure Corporation, 1993a
;
_computing_data_reduction
;? 
TEXSAN PROCESS (Molecular Structure Corporation 1993b)
;
_computing_molecular_graphics 'SHELXTL/PC (Sheldrick, 1990)'
_computing_publication_material 'SHELXL97 (Sheldrick, 1997)'
_computing_structure_refinement 'SHELXL97 (Sheldrick, 1997)'
_computing_structure_solution 'SHELXS97 (Sheldrick, 1997)'
_diffrn_ambient_temperature 193(2)
_diffrn_measured_fraction_theta_full 0.810
_diffrn_measured_fraction_theta_max 0.810
_diffrn_measurement_device_type 'Rigaku AFC7S diffractometer'
_diffrn_measurement_method 2\q/\w
_diffrn_radiation_monochromator graphite
_diffrn_radiation_source 'fine-focus sealed tube'
_diffrn_radiation_type MoK\a
_diffrn_radiation_wavelength 0.71073
_diffrn_reflns_av_R_equivalents 0.086
_diffrn_reflns_av_sigmaI/netI 0.0500
_diffrn_reflns_limit_h_max 16
_diffrn_reflns_limit_h_min 0
_diffrn_reflns_limit_k_max 21
_diffrn_reflns_limit_k_min -21
_diffrn_reflns_limit_l_max 14
_diffrn_reflns_limit_l_min -15
_diffrn_reflns_number 9310
_diffrn_reflns_theta_full 24.00
_diffrn_reflns_theta_max 24.00
_diffrn_reflns_theta_min 2.58
_diffrn_standards_decay_% -0.1
_diffrn_standards_interval_count 200
_diffrn_standards_number 3
_exptl_absorpt_coefficient_mu 0.480
_exptl_absorpt_correction_type none
_exptl_crystal_colour purple
_exptl_crystal_density_diffrn 1.224
_exptl_crystal_density_method 'not measured'
_exptl_crystal_description plate
_exptl_crystal_F_000 1376
_exptl_crystal_size_max 0.50
_exptl_crystal_size_mid 0.30
_exptl_crystal_size_min 0.10
_refine_diff_density_max 1.692
_refine_diff_density_min -1.260
_refine_diff_density_rms 0.116
_refine_ls_extinction_method none
_refine_ls_goodness_of_fit_all 1.336
_refine_ls_goodness_of_fit_ref 1.336
_refine_ls_hydrogen_treatment calculated
_refine_ls_matrix_type full
_refine_ls_number_parameters 757
_refine_ls_number_reflns 8953
_refine_ls_number_restraints 33
_refine_ls_restrained_S_all 1.366
_refine_ls_R_factor_all 0.1335
_refine_ls_R_factor_gt 0.1100
_refine_ls_R_factor_obs 0.1100
_refine_ls_shift/su_max 0.166
_refine_ls_shift/su_mean 0.005
_refine_ls_structure_factor_coef Fsqd
_refine_ls_weighting_details 'w=1/[\s^2^(Fo^2^)+(0.2000P)^2^+0.0000P] where P=(Fo^2^+2Fc^2^)/3'
_refine_ls_weighting_scheme calc
_refine_ls_wR_factor_all 0.3347
_refine_ls_wR_factor_gt 0.3080
_refine_ls_wR_factor_obs 0.3080
_refine_ls_wR_factor_ref 0.3347
_reflns_number_gt 6634
_reflns_number_total 8953
_reflns_threshold_expression >2sigma(I)
_cod_data_source_file b008167l.txt
_cod_data_source_block 2
_cod_depositor_comments
;
The following automatic conversions were performed:

data item '_refine_ls_weighting_scheme' value 'calc
w=1/[\s^2^(Fo^2^)+(0.2000P)^2^+0.0000P] where P=(Fo^2^+2Fc^2^)/3' was
changed to 'calc'. A new data item '_refine_ls_weighting_details' was
created with the value set to
'w=1/[\s^2^(Fo^2^)+(0.2000P)^2^+0.0000P] where P=(Fo^2^+2Fc^2^)/3'.

Automatic conversion script
Id: cif_fix_values 6909 2019-04-08 15:41:33Z antanas 
;
_cod_original_sg_symbol_H-M P-1
_cod_database_code 7702480
_refine_ls_r-factor_obs 0.1100

loop_
_symmetry_equiv_pos_as_xyz
'x, y, z'
'-x, -y, -z'

loop_
_atom_site_label
_atom_site_type_symbol
_atom_site_fract_x
_atom_site_fract_y
_atom_site_fract_z
_atom_site_U_iso_or_equiv
_atom_site_adp_type
_atom_site_occupancy
_atom_site_calc_flag
_atom_site_refinement_flags
Cu Cu 0.79408(7) 0.43732(5) -0.02256(8) 0.0537(4) Uani 1 d .
P1 P 1.08585(16) 0.81153(11) 0.15581(18) 0.0531(6) Uani 1 d .
P2 P 0.45083(16) 0.14835(12) 0.03258(19) 0.0566(6) Uani 1 d .
Cl1 Cl 0.3708(2) 0.10998(18) 0.6809(2) 0.0948(9) Uani 1 d .
Cl2 Cl 0.6799(3) 0.2925(2) 0.6062(3) 0.1119(11) Uani 1 d .
O1 O 0.8912(4) 0.4899(3) 0.1019(4) 0.0508(13) Uani 1 d .
O2 O 0.7951(4) 0.3636(3) 0.0595(5) 0.0634(16) Uani 1 d .
N1 N 0.6746(5) 0.4011(4) -0.1455(5) 0.0546(17) Uani 1 d .
N2 N 0.8053(5) 0.4986(4) -0.1202(6) 0.0544(18) Uani 1 d .
C1 C 0.7335(6) 0.3085(4) 0.0311(7) 0.054(2) Uani 1 d .
C2 C 0.7568(6) 0.2568(4) 0.1066(7) 0.055(2) Uani 1 d .
C3 C 0.6881(6) 0.2008(4) 0.0785(7) 0.056(2) Uani 1 d .
H3A H 0.7026 0.1652 0.1276 0.068 Uiso 1 d R
C4 C 0.5998(6) 0.1947(4) -0.0163(8) 0.057(2) Uani 1 d .
C5 C 0.5815(6) 0.2430(4) -0.0904(7) 0.057(2) Uani 1 d .
H5A H 0.5222 0.2373 -0.1581 0.069 Uiso 1 d R
C6 C 0.6479(6) 0.2998(4) -0.0683(7) 0.056(2) Uani 1 d .
C7 C 0.6238(6) 0.3465(5) -0.1514(7) 0.057(2) Uani 1 d .
H7A H 0.5638 0.3358 -0.2172 0.068 Uiso 1 d R
C8 C 0.6443(6) 0.4457(5) -0.2354(7) 0.067(2) Uani 1 d .
H8A H 0.6024 0.4827 -0.2285 0.100 Uiso 1 d R
H8B H 0.6077 0.4178 -0.3031 0.100 Uiso 1 d R
C9 C 0.7369(7) 0.4763(5) -0.2337(7) 0.062(2) Uani 1 d .
H9A H 0.7685 0.4416 -0.2624 0.093 Uiso 1 d R
H9B H 0.7217 0.5161 -0.2756 0.093 Uiso 1 d R
C10 C 0.8690(6) 0.5479(4) -0.0948(7) 0.052(2) Uani 1 d .
H10A H 0.8726 0.5692 -0.1530 0.063 Uiso 1 d R
C11 C 0.9384(6) 0.5733(4) 0.0138(7) 0.052(2) Uani 1 d .
C12 C 1.0009(6) 0.6321(4) 0.0267(7) 0.053(2) Uani 1 d .
H12A H 0.9987 0.6507 -0.0362 0.063 Uiso 1 d R
C13 C 1.0634(6) 0.6633(4) 0.1255(7) 0.053(2) Uani 1 d .
C14 C 1.0646(6) 0.6352(4) 0.2168(7) 0.057(2) Uani 1 d .
H14A H 1.1090 0.6576 0.2868 0.068 Uiso 1 d R
C15 C 1.0076(6) 0.5784(4) 0.2123(7) 0.054(2) Uani 1 d .
C16 C 0.9440(6) 0.5446(4) 0.1082(7) 0.054(2) Uani 1 d .
C17 C 0.8511(6) 0.2632(5) 0.2137(7) 0.056(2) Uani 1 d .
C18 C 0.9438(6) 0.2712(5) 0.1920(7) 0.060(2) Uani 1 d .
H18A H 0.9367 0.3120 0.1536 0.090 Uiso 1 d R
H18B H 1.0031 0.2768 0.2596 0.090 Uiso 1 d R
H18C H 0.9488 0.2299 0.1494 0.090 Uiso 1 d R
C19 C 0.8449(7) 0.3255(5) 0.2847(8) 0.069(2) Uani 1 d .
H19A H 0.7873 0.3194 0.2971 0.103 Uiso 1 d R
H19B H 0.9041 0.3287 0.3524 0.103 Uiso 1 d R
H19C H 0.8391 0.3681 0.2504 0.103 Uiso 1 d R
C20 C 0.8667(7) 0.1974(5) 0.2736(8) 0.070(3) Uani 1 d .
H20A H 0.8107 0.1907 0.2883 0.105 Uiso 1 d R
H20B H 0.8724 0.1567 0.2302 0.105 Uiso 1 d R
H20C H 0.9268 0.2036 0.3404 0.105 Uiso 1 d R
C21 C 0.5264(6) 0.1348(4) -0.0402(7) 0.052(2) Uani 1 d .
H21A H 0.4824 0.1300 -0.1163 0.077 Uiso 1 d R
H21B H 0.5614 0.0914 -0.0223 0.077 Uiso 1 d R
C22 C 1.1319(6) 0.7235(4) 0.1408(7) 0.054(2) Uani 1 d .
H22A H 1.1931 0.7181 0.2045 0.081 Uiso 1 d R
H22B H 1.1476 0.7210 0.0805 0.081 Uiso 1 d R
C23 C 1.0140(7) 0.5505(5) 0.3155(7) 0.065(2) Uani 1 d .
C24 C 1.0855(10) 0.5939(6) 0.4163(8) 0.097(4) Uani 1 d .
H24A H 1.1513 0.5931 0.4204 0.145 Uiso 1 d R
H24B H 1.0632 0.6417 0.4133 0.145 Uiso 1 d R
H24C H 1.0870 0.5755 0.4791 0.145 Uiso 1 d R
C25 C 0.9095(8) 0.5533(6) 0.3135(8) 0.083(3) Uani 1 d .
H25A H 0.8627 0.5252 0.2502 0.125 Uiso 1 d R
H25B H 0.9123 0.5351 0.3770 0.125 Uiso 1 d R
H25C H 0.8885 0.6013 0.3112 0.125 Uiso 1 d R
C26 C 1.0513(8) 0.4754(5) 0.3252(8) 0.071(3) Uani 1 d .
H26A H 1.1163 0.4742 0.3271 0.106 Uiso 1 d R
H26B H 1.0552 0.4590 0.3903 0.106 Uiso 1 d R
H26C H 1.0055 0.4455 0.2638 0.106 Uiso 1 d R
C27 C 0.5288(7) 0.1488(5) 0.1745(7) 0.061(2) Uani 1 d .
C28 C 0.5507(7) 0.0852(5) 0.2220(8) 0.071(3) Uani 1 d .
H28A H 0.5203 0.0421 0.1782 0.085 Uiso 1 d R
C29 C 0.6129(8) 0.0831(7) 0.3290(10) 0.085(3) Uani 1 d .
H29A H 0.6278 0.0393 0.3615 0.102 Uiso 1 d R
C30 C 0.6550(8) 0.1462(8) 0.3908(10) 0.092(4) Uani 1 d .
H30A H 0.6994 0.1455 0.4663 0.111 Uiso 1 d R
C31 C 0.6350(8) 0.2088(6) 0.3450(9) 0.081(3) Uani 1 d .
H31A H 0.6639 0.2521 0.3893 0.097 Uiso 1 d R
C32 C 0.5731(7) 0.2110(5) 0.2371(8) 0.068(3) Uani 1 d .
H32A H 0.5604 0.2546 0.2041 0.082 Uiso 1 d R
C33 C 0.3586(6) 0.0779(4) -0.0112(7) 0.057(2) Uani 1 d .
C34 C 0.3293(7) 0.0421(5) -0.1081(8) 0.064(2) Uani 1 d .
H34A H 0.3628 0.0503 -0.1513 0.077 Uiso 1 d R
C35 C 0.2492(7) -0.0072(5) -0.1469(8) 0.069(2) Uani 1 d .
H35A H 0.2264 -0.0322 -0.2175 0.083 Uiso 1 d R
C36 C 0.2036(8) -0.0180(6) -0.0816(10) 0.080(3) Uani 1 d .
H36A H 0.1498 -0.0523 -0.1060 0.096 Uiso 1 d R
C37 C 0.2360(7) 0.0192(5) 0.0206(9) 0.074(3) Uani 1 d .
H37A H 0.2033 0.0107 0.0645 0.089 Uiso 1 d R
C38 C 0.3107(7) 0.0661(5) 0.0550(8) 0.069(3) Uani 1 d .
H38A H 0.3328 0.0918 0.1250 0.083 Uiso 1 d R
C39 C 0.3833(6) 0.2290(4) 0.0006(8) 0.061(2) Uani 1 d .
C40 C 0.3497(7) 0.2496(5) -0.1007(8) 0.071(3) Uani 1 d .
H40A H 0.3663 0.2222 -0.1520 0.085 Uiso 1 d R
C41 C 0.2912(8) 0.3070(6) -0.1297(10) 0.090(3) Uani 1 d .
H41A H 0.2697 0.3225 -0.2003 0.109 Uiso 1 d R
C42 C 0.2643(9) 0.3430(6) -0.0584(11) 0.098(4) Uani 1 d .
H42A H 0.2197 0.3816 -0.0813 0.118 Uiso 1 d R
C43 C 0.2984(8) 0.3244(6) 0.0462(10) 0.088(3) Uani 1 d .
H43A H 0.2823 0.3528 0.0970 0.106 Uiso 1 d R
C44 C 0.3573(7) 0.2669(5) 0.0760(9) 0.074(3) Uani 1 d .
H44A H 0.3796 0.2515 0.1469 0.088 Uiso 1 d R
C45 C 1.1899(6) 0.8740(4) 0.2107(7) 0.058(2) Uani 1 d .
C46 C 1.1881(7) 0.9325(5) 0.2721(8) 0.071(3) Uani 1 d .
H46A H 1.1320 0.9410 0.2875 0.086 Uiso 1 d R
C47 C 1.2690(8) 0.9803(6) 0.3147(9) 0.081(3) Uani 1 d .
H47A H 1.2683 1.0230 0.3570 0.097 Uiso 1 d R
C48 C 1.3490(7) 0.9656(6) 0.2942(9) 0.079(3) Uani 1 d .
H48A H 1.4052 0.9982 0.3238 0.095 Uiso 1 d R
C49 C 1.3508(7) 0.9066(6) 0.2332(10) 0.083(3) Uani 1 d .
H49A H 1.4089 0.8982 0.2214 0.099 Uiso 1 d R
C50 C 1.2731(7) 0.8598(6) 0.1901(8) 0.073(3) Uani 1 d .
H50A H 1.2746 0.8177 0.1469 0.087 Uiso 1 d R
C51 C 1.0318(6) 0.8166(4) 0.2483(7) 0.055(2) Uani 1 d .
C52 C 1.0922(7) 0.7982(5) 0.3523(7) 0.070(3) Uani 1 d .
H52A H 1.1587 0.7822 0.3711 0.084 Uiso 1 d R
C53 C 1.0548(9) 0.8029(5) 0.4280(8) 0.081(3) Uani 1 d .
H53A H 1.0963 0.7914 0.5004 0.098 Uiso 1 d R
C54 C 0.9597(9) 0.8241(6) 0.4014(9) 0.085(3) Uani 1 d .
H54A H 0.9343 0.8255 0.4541 0.102 Uiso 1 d R
C55 C 0.9004(8) 0.8432(6) 0.3000(9) 0.079(3) Uani 1 d .
H55A H 0.8344 0.8597 0.2828 0.095 Uiso 1 d R
C56 C 0.9354(7) 0.8391(5) 0.2215(8) 0.066(2) Uani 1 d .
H56A H 0.8932 0.8506 0.1493 0.079 Uiso 1 d R
C57 C 0.9967(6) 0.8355(5) 0.0276(7) 0.058(2) Uani 1 d .
C58 C 1.0155(6) 0.8926(5) -0.0170(8) 0.062(2) Uani 1 d .
H58A H 1.0737 0.9226 0.0244 0.074 Uiso 1 d R
C59 C 0.9511(7) 0.9065(5) -0.1201(8) 0.068(3) Uani 1 d .
H59A H 0.9656 0.9439 -0.1532 0.082 Uiso 1 d R
C60 C 0.8657(8) 0.8649(6) -0.1776(8) 0.077(3) Uani 1 d .
H60A H 0.8188 0.8758 -0.2485 0.092 Uiso 1 d R
C61 C 0.8441(7) 0.8091(5) -0.1344(8) 0.068(2) Uani 1 d .
H61A H 0.7843 0.7807 -0.1755 0.081 Uiso 1 d R
C62 C 0.9099(7) 0.7945(5) -0.0305(8) 0.066(3) Uani 1 d .
H62A H 0.8966 0.7549 -0.0001 0.080 Uiso 1 d R
N3 N 0.3814(7) 0.1641(6) 0.3146(9) 0.100(3) Uani 1 d .
C63 C 0.4311(9) 0.1575(6) 0.4014(12) 0.090(3) Uani 1 d .
C64 C 0.4977(11) 0.1473(10) 0.5155(12) 0.140(6) Uani 1 d .
N4 N 0.0174(11) 0.0400(8) 0.3490(11) 0.133(5) Uani 1 d .
C65 C 0.0739(11) 0.0259(7) 0.4256(14) 0.106(4) Uani 1 d .
C66 C 0.1462(11) 0.0017(8) 0.5337(13) 0.124(5) Uani 1 d .
O3A O 0.6552(15) 0.7348(11) 0.3745(16) 0.133(4) Uiso 0.50 d PD
C67A C 0.762(2) 0.7355(16) 0.442(2) 0.133(4) Uiso 0.50 d PD
C68A C 0.797(2) 0.6681(15) 0.475(2) 0.133(4) Uiso 0.50 d PD
C69A C 0.790(2) 0.7833(15) 0.542(2) 0.133(4) Uiso 0.50 d PD
C70A C 0.554(2) 0.7362(17) 0.372(3) 0.133(4) Uiso 0.50 d PD
C71A C 0.553(2) 0.6745(17) 0.438(3) 0.133(4) Uiso 0.50 d PD
O3B O 0.506(2) 0.6157(16) -0.377(2) 0.204(7) Uiso 0.50 d PD
C67B C 0.419(3) 0.603(2) -0.343(4) 0.204(7) Uiso 0.50 d PD
C68B C 0.399(3) 0.542(2) -0.460(3) 0.204(7) Uiso 0.50 d PD
C69B C 0.452(4) 0.559(3) -0.263(4) 0.204(7) Uiso 0.50 d PD
C70B C 0.616(4) 0.639(3) -0.366(4) 0.204(7) Uiso 0.50 d PD
C71B C 0.562(3) 0.665(3) -0.473(3) 0.204(7) Uiso 0.50 d PD
C72B C 0.697(3) 0.654(3) -0.300(4) 0.204(7) Uiso 0.50 d PD
O3C O 0.483(4) 0.496(3) 0.035(4) 0.301(13) Uiso 0.50 d PD
C67C C 0.595(5) 0.470(4) 0.109(6) 0.301(13) Uiso 0.50 d PD
C68C C 0.607(5) 0.509(4) 0.213(5) 0.301(13) Uiso 0.50 d PD
C69C C 0.562(7) 0.398(3) 0.128(7) 0.301(13) Uiso 0.50 d PD
C70C C 0.461(6) 0.510(4) -0.077(5) 0.301(13) Uiso 0.50 d PD
C71C C 0.416(6) 0.456(4) -0.154(5) 0.301(13) Uiso 0.50 d PD
C72C C 0.428(8) 0.580(4) -0.099(7) 0.301(13) Uiso 0.50 d PD

loop_
_atom_site_aniso_label
_atom_site_aniso_U_11
_atom_site_aniso_U_22
_atom_site_aniso_U_33
_atom_site_aniso_U_23
_atom_site_aniso_U_13
_atom_site_aniso_U_12
Cu 0.0529(7) 0.0572(7) 0.0697(7) 0.0350(5) 0.0389(5) 0.0141(5)
P1 0.0555(13) 0.0560(13) 0.0706(14) 0.0315(11) 0.0443(11) 0.0171(10)
P2 0.0541(13) 0.0634(14) 0.0775(15) 0.0312(11) 0.0476(12) 0.0166(10)
Cl1 0.0806(18) 0.133(2) 0.0909(18) 0.0465(17) 0.0495(15) 0.0059(16)
Cl2 0.095(2) 0.130(3) 0.094(2) 0.0133(19) 0.0276(17) 0.0421(19)
O1 0.052(3) 0.055(3) 0.054(3) 0.020(2) 0.029(3) -0.004(2)
O2 0.061(4) 0.076(4) 0.070(4) 0.045(3) 0.038(3) 0.017(3)
N1 0.046(4) 0.059(4) 0.063(4) 0.028(3) 0.023(3) 0.005(3)
N2 0.061(4) 0.056(4) 0.068(4) 0.038(3) 0.043(4) 0.022(4)
C1 0.054(5) 0.058(5) 0.081(6) 0.036(4) 0.052(5) 0.016(4)
C2 0.056(5) 0.061(5) 0.074(5) 0.034(4) 0.048(4) 0.020(4)
C3 0.053(5) 0.060(5) 0.086(6) 0.042(4) 0.053(5) 0.028(4)
C4 0.053(5) 0.055(5) 0.092(6) 0.033(4) 0.054(5) 0.019(4)
C5 0.048(5) 0.071(6) 0.072(5) 0.038(4) 0.038(4) 0.018(4)
C6 0.048(5) 0.065(5) 0.074(6) 0.033(4) 0.039(5) 0.013(4)
C7 0.040(4) 0.066(5) 0.067(5) 0.029(4) 0.023(4) 0.013(4)
C8 0.055(5) 0.080(6) 0.070(6) 0.043(5) 0.024(5) 0.016(4)
C9 0.066(5) 0.067(6) 0.069(6) 0.034(5) 0.038(5) 0.012(4)
C10 0.060(5) 0.056(5) 0.071(6) 0.040(4) 0.050(5) 0.024(4)
C11 0.056(5) 0.062(5) 0.063(5) 0.037(4) 0.044(4) 0.027(4)
C12 0.063(5) 0.058(5) 0.072(6) 0.042(4) 0.056(5) 0.027(4)
C13 0.065(5) 0.053(5) 0.063(5) 0.032(4) 0.045(5) 0.021(4)
C14 0.068(5) 0.063(5) 0.058(5) 0.025(4) 0.042(4) 0.025(4)
C15 0.073(6) 0.056(5) 0.061(5) 0.030(4) 0.051(5) 0.017(4)
C16 0.058(5) 0.055(5) 0.081(6) 0.038(5) 0.054(5) 0.023(4)
C17 0.052(5) 0.072(6) 0.065(5) 0.040(4) 0.039(4) 0.017(4)
C18 0.050(5) 0.077(6) 0.072(5) 0.030(5) 0.038(4) 0.008(4)
C19 0.068(6) 0.080(6) 0.077(6) 0.023(5) 0.047(5) 0.013(5)
C20 0.061(5) 0.080(6) 0.088(6) 0.049(5) 0.043(5) 0.009(5)
C21 0.045(4) 0.061(5) 0.069(5) 0.021(4) 0.041(4) 0.007(4)
C22 0.051(5) 0.054(5) 0.076(5) 0.030(4) 0.042(4) 0.011(4)
C23 0.088(7) 0.069(6) 0.064(6) 0.030(5) 0.053(5) 0.011(5)
C24 0.156(11) 0.088(8) 0.060(6) 0.026(6) 0.056(7) -0.014(7)
C25 0.109(8) 0.103(8) 0.081(7) 0.045(6) 0.075(7) 0.035(6)
C26 0.099(7) 0.065(6) 0.076(6) 0.042(5) 0.058(6) 0.026(5)
C27 0.065(5) 0.074(6) 0.077(6) 0.029(5) 0.057(5) 0.022(5)
C28 0.068(6) 0.080(7) 0.077(6) 0.029(5) 0.042(5) 0.020(5)
C29 0.075(7) 0.112(9) 0.093(8) 0.053(7) 0.053(6) 0.042(7)
C30 0.060(6) 0.141(12) 0.093(8) 0.037(8) 0.045(6) 0.020(7)
C31 0.073(7) 0.100(8) 0.089(8) 0.016(6) 0.051(6) 0.002(6)
C32 0.079(6) 0.071(6) 0.081(7) 0.022(5) 0.058(6) 0.015(5)
C33 0.052(5) 0.065(5) 0.080(6) 0.033(5) 0.049(5) 0.020(4)
C34 0.069(6) 0.072(6) 0.079(6) 0.029(5) 0.054(5) 0.007(5)
C35 0.067(6) 0.081(7) 0.077(6) 0.024(5) 0.045(5) 0.006(5)
C36 0.082(7) 0.082(7) 0.108(8) 0.033(6) 0.065(7) 0.009(5)
C37 0.077(6) 0.079(7) 0.100(8) 0.022(6) 0.068(6) -0.008(5)
C38 0.070(6) 0.084(7) 0.083(6) 0.034(5) 0.055(5) 0.014(5)
C39 0.058(5) 0.057(5) 0.087(6) 0.029(5) 0.046(5) 0.012(4)
C40 0.056(5) 0.089(7) 0.089(7) 0.043(6) 0.045(5) 0.027(5)
C41 0.084(7) 0.099(8) 0.113(9) 0.050(7) 0.060(7) 0.037(6)
C42 0.086(8) 0.097(8) 0.146(11) 0.063(8) 0.074(8) 0.045(6)
C43 0.088(7) 0.078(7) 0.129(10) 0.024(7) 0.074(7) 0.032(6)
C44 0.069(6) 0.072(6) 0.109(8) 0.029(5) 0.062(6) 0.022(5)
C45 0.066(5) 0.058(5) 0.073(5) 0.032(4) 0.048(5) 0.026(4)
C46 0.056(6) 0.082(7) 0.098(7) 0.039(6) 0.049(5) 0.018(5)
C47 0.077(7) 0.079(7) 0.108(8) 0.022(6) 0.057(6) 0.018(6)
C48 0.063(6) 0.095(8) 0.094(7) 0.032(6) 0.043(6) 0.014(5)
C49 0.060(6) 0.099(8) 0.129(9) 0.048(7) 0.071(7) 0.024(6)
C50 0.056(6) 0.093(7) 0.097(7) 0.043(6) 0.053(5) 0.019(5)
C51 0.054(5) 0.060(5) 0.068(5) 0.021(4) 0.042(4) 0.008(4)
C52 0.073(6) 0.091(7) 0.062(5) 0.032(5) 0.041(5) 0.017(5)
C53 0.113(9) 0.084(7) 0.074(6) 0.026(5) 0.063(6) 0.022(6)
C54 0.106(9) 0.091(7) 0.092(8) 0.018(6) 0.072(7) 0.005(6)
C55 0.084(7) 0.094(7) 0.091(7) 0.024(6) 0.065(6) 0.024(6)
C56 0.071(6) 0.072(6) 0.075(6) 0.022(5) 0.048(5) 0.016(5)
C57 0.056(5) 0.071(5) 0.076(6) 0.040(5) 0.051(5) 0.030(4)
C58 0.055(5) 0.064(5) 0.088(6) 0.037(5) 0.046(5) 0.015(4)
C59 0.061(6) 0.088(7) 0.081(6) 0.050(5) 0.046(5) 0.019(5)
C60 0.070(7) 0.109(8) 0.069(6) 0.042(6) 0.040(5) 0.031(6)
C61 0.052(5) 0.082(6) 0.079(6) 0.033(5) 0.034(5) 0.022(5)
C62 0.056(6) 0.077(6) 0.094(7) 0.043(5) 0.053(5) 0.028(5)
N3 0.071(6) 0.138(9) 0.097(7) 0.032(7) 0.038(6) 0.023(6)
C63 0.075(7) 0.103(9) 0.124(10) 0.042(8) 0.067(8) 0.017(6)
C64 0.114(11) 0.231(19) 0.100(10) 0.082(11) 0.058(9) 0.030(11)
N4 0.134(11) 0.169(12) 0.105(9) 0.049(9) 0.056(8) 0.053(9)
C65 0.099(10) 0.105(10) 0.132(12) 0.018(9) 0.066(10) 0.028(8)
C66 0.092(9) 0.127(12) 0.133(11) 0.030(9) 0.028(9) 0.013(8)

loop_
_atom_type_symbol
_atom_type_description
_atom_type_scat_dispersion_real
_atom_type_scat_dispersion_imag
_atom_type_scat_source
C C 0.0033 0.0016 'International Tables Vol C Tables 4.2.6.8 and 6.1.1.4'
H H 0.0000 0.0000 'International Tables Vol C Tables 4.2.6.8 and 6.1.1.4'
N N 0.0061 0.0033 'International Tables Vol C Tables 4.2.6.8 and 6.1.1.4'
O O 0.0106 0.0060 'International Tables Vol C Tables 4.2.6.8 and 6.1.1.4'
P P 0.1023 0.0942 'International Tables Vol C Tables 4.2.6.8 and 6.1.1.4'
Cl Cl 0.1484 0.1585 'International Tables Vol C Tables 4.2.6.8 and 6.1.1.4'
Cu Cu 0.3201 1.2651 'International Tables Vol C Tables 4.2.6.8 and 6.1.1.4'

loop_
_geom_angle_atom_site_label_1
_geom_angle_atom_site_label_2
_geom_angle_atom_site_label_3
_geom_angle
_geom_angle_site_symmetry_1
_geom_angle_site_symmetry_3
O2 Cu O1 91.1(2) . .
O2 Cu N1 93.2(3) . .
O1 Cu N1 166.3(3) . .
O2 Cu N2 168.0(3) . .
O1 Cu N2 93.5(3) . .
N1 Cu N2 84.9(3) . .
C51 P1 C57 109.9(4) . .
C51 P1 C45 106.9(4) . .
C57 P1 C45 109.4(4) . .
C51 P1 C22 111.9(4) . .
C57 P1 C22 110.0(4) . .
C45 P1 C22 108.6(4) . .
C27 P2 C33 109.7(4) . .
C27 P2 C39 111.6(4) . .
C33 P2 C39 106.4(4) . .
C27 P2 C21 109.6(4) . .
C33 P2 C21 109.1(4) . .
C39 P2 C21 110.4(4) . .
C16 O1 Cu 129.1(5) . .
C1 O2 Cu 128.7(5) . .
C7 N1 C8 121.8(7) . .
C7 N1 Cu 126.2(6) . .
C8 N1 Cu 112.0(5) . .
C10 N2 C9 121.8(6) . .
C10 N2 Cu 125.7(6) . .
C9 N2 Cu 112.1(5) . .
O2 C1 C6 122.6(7) . .
O2 C1 C2 117.0(8) . .
C6 C1 C2 120.4(8) . .
C3 C2 C1 116.6(8) . .
C3 C2 C17 121.7(6) . .
C1 C2 C17 121.7(8) . .
C4 C3 C2 123.2(7) . .
C5 C4 C3 119.1(8) . .
C5 C4 C21 120.0(8) . .
C3 C4 C21 120.9(7) . .
C4 C5 C6 120.6(8) . .
C5 C6 C1 119.8(7) . .
C5 C6 C7 116.6(8) . .
C1 C6 C7 123.5(8) . .
N1 C7 C6 125.6(8) . .
N1 C8 C9 108.0(7) . .
N2 C9 C8 107.5(7) . .
N2 C10 C11 125.6(6) . .
C12 C11 C16 118.8(8) . .
C12 C11 C10 117.4(6) . .
C16 C11 C10 123.8(8) . .
C13 C12 C11 122.1(7) . .
C12 C13 C14 117.7(8) . .
C12 C13 C22 122.8(7) . .
C14 C13 C22 119.5(8) . .
C15 C14 C13 124.4(9) . .
C14 C15 C16 117.6(7) . .
C14 C15 C23 121.3(8) . .
C16 C15 C23 121.1(7) . .
O1 C16 C15 118.8(6) . .
O1 C16 C11 121.8(9) . .
C15 C16 C11 119.4(7) . .
C19 C17 C2 109.9(7) . .
C19 C17 C20 108.5(7) . .
C2 C17 C20 112.0(7) . .
C19 C17 C18 110.3(8) . .
C2 C17 C18 109.6(6) . .
C20 C17 C18 106.4(6) . .
C4 C21 P2 112.9(6) . .
C13 C22 P1 115.9(5) . .
C24 C23 C26 106.3(8) . .
C24 C23 C15 112.4(7) . .
C26 C23 C15 111.1(7) . .
C24 C23 C25 107.9(8) . .
C26 C23 C25 110.2(8) . .
C15 C23 C25 108.9(7) . .
C32 C27 C28 119.0(9) . .
C32 C27 P2 121.0(7) . .
C28 C27 P2 119.9(8) . .
C29 C28 C27 121.7(11) . .
C30 C29 C28 118.3(10) . .
C29 C30 C31 120.6(11) . .
C30 C31 C32 121.1(12) . .
C27 C32 C31 119.2(9) . .
C34 C33 C38 120.7(9) . .
C34 C33 P2 120.5(6) . .
C38 C33 P2 118.5(8) . .
C33 C34 C35 120.2(7) . .
C36 C35 C34 118.3(10) . .
C35 C36 C37 121.0(10) . .
C38 C37 C36 119.7(8) . .
C37 C38 C33 120.1(10) . .
C40 C39 C44 119.9(8) . .
C40 C39 P2 119.5(7) . .
C44 C39 P2 120.3(7) . .
C41 C40 C39 120.7(10) . .
C42 C41 C40 119.9(10) . .
C41 C42 C43 121.1(9) . .
C44 C43 C42 119.3(10) . .
C43 C44 C39 119.1(10) . .
C46 C45 C50 120.8(9) . .
C46 C45 P1 119.9(6) . .
C50 C45 P1 119.3(8) . .
C45 C46 C47 119.6(8) . .
C48 C47 C46 118.9(11) . .
C49 C48 C47 121.3(11) . .
C48 C49 C50 121.0(9) . .
C49 C50 C45 118.4(10) . .
C56 C51 C52 120.2(7) . .
C56 C51 P1 122.9(6) . .
C52 C51 P1 116.8(6) . .
C53 C52 C51 119.2(9) . .
C54 C53 C52 120.6(9) . .
C53 C54 C55 120.6(9) . .
C54 C55 C56 120.4(9) . .
C51 C56 C55 118.9(9) . .
C62 C57 C58 119.7(8) . .
C62 C57 P1 119.7(6) . .
C58 C57 P1 120.6(7) . .
C59 C58 C57 120.1(9) . .
C58 C59 C60 119.7(8) . .
C61 C60 C59 121.4(9) . .
C60 C61 C62 119.0(10) . .
C57 C62 C61 120.0(8) . .
N3 C63 C64 178.6(15) . .
N4 C65 C66 174.8(18) . .
C67A O3A C70A 146(2) . .
C68A C67A C69A 107(2) . .
C68A C67A O3A 113(3) . .
C69A C67A O3A 112(2) . .
C71A C70A O3A 105(2) . .
C71B C71A C70A 140(4) 1_556 .
C67B O3B C70B 159(3) . .
C69B C67B O3B 108(3) . .
C69B C67B C68B 101(4) . .
O3B C67B C68B 71.7(18) . .
C67B C69B C68C 136(4) . 2_665
C72B C70B C71B 128(5) . .
C72B C70B O3B 141(5) . .
C71B C70B O3B 87(3) . .
C71A C71B C70B 153(5) 1_554 .
C70C O3C O3C 87(10) 2_665 2_665
C70C O3C C70C 119(9) 2_665 .
O3C O3C C70C 32(4) 2_665 .
C70C O3C C67C 11(9) 2_665 .
O3C O3C C67C 85(6) 2_665 .
C70C O3C C67C 117(5) . .
C70C O3C C71C 41(8) 2_665 2_665
O3C O3C C71C 98(6) 2_665 2_665
C70C O3C C71C 122(4) . 2_665
C67C O3C C71C 52(4) . 2_665
C70C O3C C67C 141(10) 2_665 2_665
O3C O3C C67C 54(4) 2_665 2_665
C70C O3C C67C 23(4) . 2_665
C67C O3C C67C 140(4) . 2_665
C71C O3C C67C 127(5) 2_665 2_665
C70C C67C C72C 101(10) 2_665 2_665
C70C C67C C71C 62(7) 2_665 2_665
C72C C67C C71C 144(10) 2_665 2_665
C70C C67C C68C 89(9) 2_665 .
C72C C67C C68C 114(10) 2_665 .
C71C C67C C68C 40(4) 2_665 .
C70C C67C C69C 102(9) 2_665 .
C72C C67C C69C 17(9) 2_665 .
C71C C67C C69C 129(6) 2_665 .
C68C C67C C69C 97(4) . .
C70C C67C O3C 10(8) 2_665 .
C72C C67C O3C 92(9) 2_665 .
C71C C67C O3C 72(5) 2_665 .
C68C C67C O3C 97(4) . .
C69C C67C O3C 96(4) . .
C70C C67C O3C 43(8) 2_665 2_665
C72C C67C O3C 104(9) 2_665 2_665
C71C C67C O3C 86(4) 2_665 2_665
C68C C67C O3C 124(5) . 2_665
C69C C67C O3C 117(5) . 2_665
O3C C67C O3C 40(4) . 2_665
C71C C68C C67C 72(6) 2_665 .
C71C C68C C70C 53(5) 2_665 2_665
C67C C68C C70C 30(4) . 2_665
C71C C68C C69B 138(9) 2_665 2_665
C67C C68C C69B 100(4) . 2_665
C70C C68C C69B 100(5) 2_665 2_665
C72C C69C C67C 26(10) 2_665 .
C72C C69C C70C 35(10) 2_665 2_665
C67C C69C C70C 26(4) . 2_665
O3C C70C C67C 160(10) 2_665 2_665
O3C C70C C71C 117(10) 2_665 .
C67C C70C C71C 84(9) 2_665 .
O3C C70C C72C 119(10) 2_665 .
C67C C70C C72C 43(8) 2_665 .
C71C C70C C72C 119(5) . .
O3C C70C O3C 61(9) 2_665 .
C67C C70C O3C 113(10) 2_665 .
C71C C70C O3C 116(5) . .
C72C C70C O3C 113(4) . .
O3C C70C C68C 135(10) 2_665 2_665
C67C C70C C68C 61(7) 2_665 2_665
C71C C70C C68C 37(4) . 2_665
C72C C70C C68C 84(5) . 2_665
O3C C70C C68C 150(7) . 2_665
O3C C70C C69C 114(10) 2_665 2_665
C67C C70C C69C 52(7) 2_665 2_665
C71C C70C C69C 115(5) . 2_665
C72C C70C C69C 16(6) . 2_665
O3C C70C C69C 124(6) . 2_665
C68C C70C C69C 77(4) 2_665 2_665
O3C C70C C70C 40(6) 2_665 2_665
C67C C70C C70C 132(10) 2_665 2_665
C71C C70C C70C 120(7) . 2_665
C72C C70C C70C 119(6) . 2_665
O3C C70C C70C 20(3) . 2_665
C68C C70C C70C 157(8) 2_665 2_665
C69C C70C C70C 125(7) 2_665 2_665
C68C C71C C70C 90(7) 2_665 .
C68C C71C C67C 68(6) 2_665 2_665
C70C C71C C67C 34(4) . 2_665
C68C C71C O3C 104(8) 2_665 2_665
C70C C71C O3C 22(4) . 2_665
C67C C71C O3C 57(4) 2_665 2_665
C69C C72C C67C 137(10) 2_665 2_665
C69C C72C C70C 129(10) 2_665 .
C67C C72C C70C 37(5) 2_665 .

loop_
_geom_bond_atom_site_label_1
_geom_bond_atom_site_label_2
_geom_bond_distance
_geom_bond_site_symmetry_2
Cu O2 1.883(5) .
Cu O1 1.900(6) .
Cu N1 1.928(7) .
Cu N2 1.930(6) .
P1 C51 1.786(7) .
P1 C57 1.787(9) .
P1 C45 1.807(10) .
P1 C22 1.827(8) .
P2 C27 1.792(10) .
P2 C33 1.801(9) .
P2 C39 1.801(8) .
P2 C21 1.816(7) .
O1 C16 1.290(9) .
O2 C1 1.320(10) .
N1 C7 1.274(10) .
N1 C8 1.473(9) .
N2 C10 1.260(10) .
N2 C9 1.475(12) .
C1 C6 1.407(12) .
C1 C2 1.431(10) .
C2 C3 1.396(12) .
C2 C17 1.529(12) .
C3 C4 1.391(12) .
C4 C5 1.378(11) .
C4 C21 1.506(11) .
C5 C6 1.399(12) .
C6 C7 1.436(11) .
C8 C9 1.500(12) .
C10 C11 1.443(12) .
C11 C12 1.417(12) .
C11 C16 1.434(10) .
C12 C13 1.358(12) .
C13 C14 1.413(10) .
C13 C22 1.487(11) .
C14 C15 1.368(12) .
C15 C16 1.430(12) .
C15 C23 1.537(10) .
C17 C19 1.496(13) .
C17 C20 1.527(10) .
C17 C18 1.553(10) .
C23 C24 1.510(14) .
C23 C26 1.520(12) .
C23 C25 1.549(13) .
C27 C32 1.387(13) .
C27 C28 1.397(12) .
C28 C29 1.365(14) .
C29 C30 1.391(17) .
C30 C31 1.368(16) .
C31 C32 1.375(14) .
C33 C34 1.335(13) .
C33 C38 1.423(11) .
C34 C35 1.406(13) .
C35 C36 1.382(12) .
C36 C37 1.402(14) .
C37 C38 1.325(14) .
C39 C40 1.363(12) .
C39 C44 1.404(13) .
C40 C41 1.362(13) .
C41 C42 1.349(16) .
C42 C43 1.390(16) .
C43 C44 1.368(13) .
C45 C46 1.344(13) .
C45 C50 1.409(12) .
C46 C47 1.395(15) .
C47 C48 1.364(14) .
C48 C49 1.348(15) .
C49 C50 1.351(15) .
C51 C56 1.390(12) .
C51 C52 1.400(12) .
C52 C53 1.384(12) .
C53 C54 1.366(15) .
C54 C55 1.373(15) .
C55 C56 1.396(12) .
C57 C62 1.393(13) .
C57 C58 1.391(11) .
C58 C59 1.375(12) .
C59 C60 1.383(15) .
C60 C61 1.375(13) .
C61 C62 1.394(13) .
N3 C63 1.121(14) .
C63 C64 1.48(2) .
N4 C65 1.083(16) .
C65 C66 1.52(2) .
O3A C67A 1.45(3) .
O3A C70A 1.50(3) .
C67A C68A 1.41(3) .
C67A C69A 1.47(3) .
C70A C71A 1.56(3) .
C71A C71B 1.21(4) 1_556
O3B C67B 1.60(4) .
O3B C70B 1.64(5) .
C67B C69B 1.36(4) .
C67B C68B 1.82(3) .
C69B C68C 1.92(8) 2_665
C70B C72B 1.17(4) .
C70B C71B 1.48(4) .
C71B C71A 1.21(4) 1_554
O3C C70C 0.79(8) 2_665
O3C O3C 1.30(11) 2_665
O3C C70C 1.49(4) .
O3C C67C 1.63(5) .
O3C C71C 1.85(11) 2_665
O3C C67C 1.99(11) 2_665
C67C C70C 0.86(9) 2_665
C67C C72C 0.99(11) 2_665
C67C C71C 1.53(11) 2_665
C67C C68C 1.49(5) .
C67C C69C 1.54(5) .
C67C O3C 1.99(11) 2_665
C68C C71C 1.04(9) 2_665
C68C C70C 1.71(10) 2_665
C68C C69B 1.92(8) 2_665
C69C C72C 0.67(12) 2_665
C69C C70C 1.92(11) 2_665
C70C O3C 0.79(8) 2_665
C70C C67C 0.86(9) 2_665
C70C C71C 1.36(5) .
C70C C72C 1.42(4) .
C70C C68C 1.71(10) 2_665
C70C C69C 1.92(11) 2_665
C70C C70C 2.00(12) 2_665
C71C C68C 1.04(9) 2_665
C71C C67C 1.53(11) 2_665
C71C O3C 1.85(11) 2_665
C72C C69C 0.67(12) 2_665
C72C C67C 0.99(11) 2_665
